data_7209389
loop_
_publ_author_name
'Buechner, O.'
'Wickleder, M.S.'

_publ_section_title
;
 The gold sulfates M Au (S O4)2 (M = Na, K, Rb)
;
_journal_name_full
;
Zeitschrift fuer Naturforschung, Teil B. Anorganische Chemie, Organische
 Chemie (42,1987-)
;
_journal_page_first 1340
_journal_page_last 1343
_journal_volume 56
_journal_year 2001
_chemical_formula_sum 'Au K O8 S2'
_chemical_name_systematic 'K (Au (S O4)2)'
_space_group_IT_number 15
_symmetry_space_group_name_Hall '-C 2yc'
_symmetry_space_group_name_H-M 'C 1 2/c 1'
_cell_angle_alpha 90
_cell_angle_beta 118.351
_cell_angle_gamma 90
_cell_formula_units_Z 4
_cell_length_a 11.099
_cell_length_b 7.2421
_cell_length_c 9.411
_cell_volume 665.724
_citation_journal_id_ASTM ZNBSEN
_cod_data_source_file gold_260.cif
_cod_data_source_block Au1K1O8S2
_cod_original_cell_volume 665.7236
_cod_original_formula_sum 'Au1 K1 O8 S2'
_cod_database_code 7209389

loop_
_symmetry_equiv_pos_as_xyz
x,y,z
-x,y,-z+1/2
-x,-y,-z
x,-y,z-1/2
x+1/2,y+1/2,z
-x+1/2,y+1/2,-z+1/2
-x+1/2,-y+1/2,-z
x+1/2,-y+1/2,z-1/2

loop_
_atom_site_label
_atom_site_type_symbol
_atom_site_fract_x
_atom_site_fract_y
_atom_site_fract_z
_atom_site_occupancy
_atom_site_U_iso_or_equiv
Au1 Au+3 0 0.5 0.5 1 0.0
O4 O-2 0.1142 0.612 0.2149 1 0.0
S1 S+6 0.1993 0.4843 0.3606 1 0.0
O3 O-2 0.1713 0.5648 0.4929 1 0.0
K1 K+1 0.5 0.4727 0.25 1 0.0
O1 O-2 0.3423 0.5113 0.4158 1 0.0
O2 O-2 0.1485 0.3 0.3208 1 0.0
